data_4349921
loop_
_publ_author_name
'Vismara, Rebecca'
'Tuci, Giulia'
'Mosca, Nello'
'Domasevitch, Kostiantyn V.'
'Di Nicola, Corrado'
'Pettinari, Claudio'
'Giambastiani, Giuliano'
'Galli, Simona'
'Rossin, Andrea'

_publ_section_title
;
 Amino-decorated bis(pyrazolate) metal--organic frameworks for carbon
 dioxide capture and green conversion into cyclic carbonates
;
_journal_issue 2
_journal_name_full 'Inorganic Chemistry Frontiers'
_journal_page_first 533
_journal_paper_doi 10.1039/C8QI00997J
_journal_volume 6
_journal_year 2019
_chemical_formula_moiety 'C8.7 H11.3 N5.9 O0.9 Zn1'
_chemical_formula_structural 'Zn (C6H3N5H2) (C3H7NO)0.9'
_chemical_formula_sum 'C8.7 H11.3 N5.9 O0.9 Zn'
_chemical_formula_weight 278.30
_space_group_crystal_system tetragonal
_space_group_IT_number 131
_space_group_name_Hall '-P 4c 2'
_space_group_name_H-M_alt 'P 42/m m c'
_audit_update_record
;
2018-09-06 deposited with the CCDC.
2018-12-27 downloaded from the CCDC.
;
_cell_angle_alpha 90
_cell_angle_beta 90
_cell_angle_gamma 90
_cell_formula_units_Z 2
_cell_length_a 8.95349(17)
_cell_length_b 8.95349(17)
_cell_length_c 7.24405(20)
_cell_measurement_temperature 298
_cell_volume 580.72(2)
_computing_cell_refinement 'TOPAS-Academic V6'
_computing_data_collection 'Bruker XRD Commander'
_computing_structure_refinement 'TOPAS-Academic V6'
_computing_structure_solution 'TOPAS-Academic V6'
_diffrn_ambient_temperature 298
_diffrn_detector_type 'Bruker Lynxeye linear PSD'
_diffrn_measurement_device_type 'Bruker AXS D8 Advance'
_diffrn_radiation_monochromator 'Nickel filter'
_diffrn_radiation_wavelength CuK\a~1~
_diffrn_source_target Cu
_diffrn_source_type 'sealed X-ray tube'
_exptl_crystal_density_diffrn 1.594
_exptl_crystal_density_meas ?
_exptl_crystal_density_method 'not measured'
_exptl_crystal_F_000 284
_pd_char_colour white
_pd_instr_location ' ?'
_pd_meas_2theta_range_inc 0.02
_pd_meas_2theta_range_max 105
_pd_meas_2theta_range_min 5
_pd_meas_number_of_points 5001
_pd_meas_scan_method step
_pd_proc_2theta_range_inc 0.02
_pd_proc_2theta_range_max 105
_pd_proc_2theta_range_min 8
_pd_proc_ls_background_function 'Chebyshev polynomial'
_pd_proc_ls_profile_function 'fundamental parameters approach'
_pd_proc_ls_prof_R_factor 0.054
_pd_proc_ls_prof_wR_expected 0.008
_pd_proc_ls_prof_wR_factor 0.073
_pd_spec_mounting
;
 packed powder pellet
;
_pd_spec_mount_mode reflection
_pd_spec_shape flat_sheet
_pd_spec_size_axial 15
_pd_spec_size_equat 20
_pd_spec_size_thick 0.1
_refine_ls_extinction_method none
_refine_ls_hydrogen_treatment fixed
_refine_ls_matrix_type fullcycle
_refine_ls_number_parameters 40
_refine_ls_number_restraints 0
_refine_ls_shift/su_max .01
_refine_ls_structure_factor_coef Inet
_cod_data_source_file c8qi00997j2.cif
_cod_data_source_block added_by_encifer_CCDC2
_cod_depositor_comments
;
The following automatic conversions were performed:

data item '_exptl_crystal_density_meas' value 'not measured' was
changed to '?' -- the value is perceived as not measured.

Automatic conversion script
Id: cif_fix_values 6909 2019-04-08 15:41:33Z antanas 
;
_cod_original_cell_volume 580.719(28)
_cod_original_sg_symbol_H-M P42/mmc
_cod_original_formula_sum 'C8.7 H11.3 N5.9 O0.9 Zn1'
_cod_database_code 4349921

loop_
_symmetry_equiv_pos_as_xyz
'x, y, z '
'-x, -y, z '
'-x, y, -z '
'-x, y, z '
'-y, -x, -z+1/2 '
'-y, -x, z+1/2 '
'-y, x, -z+1/2 '
'-y, x, z+1/2 '
'y, -x, -z+1/2 '
'y, -x, z+1/2 '
'y, x, -z+1/2 '
'y, x, z+1/2 '
'x, -y, -z '
'x, -y, z '
'x, y, -z '
'-x, -y, -z '

loop_
_atom_site_label
_atom_site_type_symbol
_atom_site_symmetry_multiplicity
_atom_site_fract_x
_atom_site_fract_y
_atom_site_fract_z
_atom_site_occupancy
_atom_site_B_iso_or_equiv
Zn1 Zn 2 0 0 0.25 1 0.10(10)
C2 C 4 0.5792987 0 0.5 1 2.10(10)
C1 C 8 0.6688613 0 0.347638 1 2.10(10)
N1 N 8 0.8146285 0 0.4061773 1 2.10(10)
N3a N 8 0.619852 0 0.1612091 0.25 2.10(10)
H1a H 8 0.5160667 0 0.1339432 0.25 2.10(10)
H1b H 8 0.6908493 0 0.06375157 0.25 2.10(10)
H1 H 8 0.6360734 0 0.2229145 0.75 2.10(10)
N4 N 4 0.5 -0.38104 0 0.4532(47) 8.9(14)
C4 C 16 0.5975867 -0.3454293 -0.1535594 0.1133(12) 8.9(14)
C5 C 16 0.5482056 -0.4862984 0.1399663 0.1133(12) 8.9(14)
C6 C 16 0.3542077 -0.3113923 0.01359317 0.1133(12) 8.9(14)
O3 O 16 0.3126511 -0.2206523 -0.1070674 0.1133(12) 8.9(14)
H6 H 16 0.2902715 -0.3347235 0.1142011 0.1133(12) 8.9(14)
H51 H 16 0.6627948 -0.4592016 0.1832953 0.1133(12) 8.9(14)
H52 H 16 0.4730804 -0.4794739 0.2598211 0.1133(12) 8.9(14)
H53 H 16 0.5453635 -0.6001845 0.0831146 0.1133(12) 8.9(14)
H41 H 16 0.6427879 -0.4492314 -0.2125227 0.1133(12) 8.9(14)
H42 H 16 0.534005 -0.2851373 -0.2599981 0.1133(12) 8.9(14)
H43 H 16 0.6901037 -0.2748657 -0.1048164 0.1133(12) 8.9(14)

loop_
_atom_type_symbol
_atom_type_description
_atom_type_scat_source
C C 'International Tables for Crystallography (Vol. IV)'
H H 'International Tables for Crystallography (Vol. IV)'
N N 'International Tables for Crystallography (Vol. IV)'
O O 'International Tables for Crystallography (Vol. IV)'
Zn Zn 'International Tables for Crystallography (Vol. IV)'

loop_
_diffrn_radiation_type
'Cu K\a'
